data_7036457
loop_
_publ_author_name
'Herappe-Mej\'ia, Eduardo'
'Trujillo-Hern\'andez, Karla'
'Carlos Gardu\~no-Jim\'enez, Juan'
'Cort\'es-Guzm\'an, Fernando'
'Mart\'inez-Otero, Diego'
'Jancik, Vojtech'

_publ_section_title
;
 Synthesis of substituted \b-diketiminate gallium hydrides via oxidative
 addition of H-O bonds.
;
_journal_issue 38
_journal_name_full 'Dalton transactions (Cambridge, England : 2003)'
_journal_page_first 16894
_journal_page_last 16902
_journal_paper_doi 10.1039/c5dt01922b
_journal_volume 44
_journal_year 2015
_chemical_formula_moiety 'C36 H49 Ga N2 O3 S'
_chemical_formula_sum 'C36 H49 Ga N2 O3 S'
_chemical_formula_weight 659.55
_chemical_melting_point 513.0(10)
_chemical_name_systematic
; 
 ? 
;
_chemical_properties_physical Moisture-sensitive
_space_group_crystal_system monoclinic
_space_group_IT_number 14
_space_group_name_Hall '-P 2yn'
_space_group_name_H-M_alt 'P 1 21/n 1'
_symmetry_space_group_name_Hall '-P 2yn'
_symmetry_space_group_name_H-M 'P 1 21/n 1'
_atom_sites_solution_hydrogens mixed
_atom_sites_solution_primary 'Intrinsic phasing'
_atom_sites_solution_secondary difmap
_audit_creation_method SHELXL-2014/7
_audit_update_record
;
2015-05-21 deposited with the CCDC.
2015-08-24 downloaded from the CCDC.
;
_cell_angle_alpha 90
_cell_angle_beta 102.3947(9)
_cell_angle_gamma 90
_cell_formula_units_Z 4
_cell_length_a 13.3128(5)
_cell_length_b 16.2936(7)
_cell_length_c 16.3509(7)
_cell_measurement_reflns_used 9930
_cell_measurement_temperature 100(2)
_cell_measurement_theta_max 25.35
_cell_measurement_theta_min 2.55
_cell_volume 3464.1(2)
_computing_cell_refinement 'Bruker SAINT'
_computing_data_collection 'Bruker APEX2'
_computing_data_reduction 'Bruker SAINT'
_computing_molecular_graphics 'Bruker SHELXTL'
_computing_publication_material 'Bruker SHELXTL'
_computing_structure_refinement 'SHELXL-2014/7 (Sheldrick, 2014)'
_computing_structure_solution 'SHELXS-97 (Sheldrick 2008)'
_diffrn_ambient_temperature 100(2)
_diffrn_detector_area_resol_mean 8.333
_diffrn_measured_fraction_theta_full 1.000
_diffrn_measured_fraction_theta_max 0.999
_diffrn_measurement_device_type 'Bruker APEX-II CCD'
_diffrn_measurement_method '\w scans'
_diffrn_radiation_type MoK\a
_diffrn_radiation_wavelength 0.71073
_diffrn_reflns_av_R_equivalents 0.0209
_diffrn_reflns_av_unetI/netI 0.0146
_diffrn_reflns_Laue_measured_fraction_full 1.000
_diffrn_reflns_Laue_measured_fraction_max 0.999
_diffrn_reflns_limit_h_max 16
_diffrn_reflns_limit_h_min -16
_diffrn_reflns_limit_k_max 19
_diffrn_reflns_limit_k_min -19
_diffrn_reflns_limit_l_max 19
_diffrn_reflns_limit_l_min -19
_diffrn_reflns_number 31459
_diffrn_reflns_point_group_measured_fraction_full 1.000
_diffrn_reflns_point_group_measured_fraction_max 0.999
_diffrn_reflns_theta_full 25.242
_diffrn_reflns_theta_max 25.355
_diffrn_reflns_theta_min 1.786
_diffrn_source 'Incoatec ImuS'
_exptl_absorpt_coefficient_mu 0.891
_exptl_absorpt_correction_T_max 0.7452
_exptl_absorpt_correction_T_min 0.6993
_exptl_absorpt_correction_type multi-scan
_exptl_absorpt_process_details 'SADABS 2012/1, Sheldrick'
_exptl_crystal_colour colourless
_exptl_crystal_density_diffrn 1.265
_exptl_crystal_description Prism
_exptl_crystal_F_000 1400
_exptl_crystal_recrystallization_method 'Re-crystallisation from solvent: toluene'
_exptl_crystal_size_max 0.416
_exptl_crystal_size_mid 0.356
_exptl_crystal_size_min 0.326
_refine_diff_density_max 1.275
_refine_diff_density_min -0.376
_refine_diff_density_rms 0.050
_refine_ls_extinction_method none
_refine_ls_goodness_of_fit_ref 1.051
_refine_ls_hydrogen_treatment mixed
_refine_ls_matrix_type full
_refine_ls_number_parameters 403
_refine_ls_number_reflns 6332
_refine_ls_number_restraints 0
_refine_ls_restrained_S_all 1.051
_refine_ls_R_factor_all 0.0292
_refine_ls_R_factor_gt 0.0274
_refine_ls_shift/su_max 0.002
_refine_ls_shift/su_mean 0.000
_refine_ls_structure_factor_coef Fsqd
_refine_ls_weighting_details 'w=1/[\s^2^(Fo^2^)+(0.0314P)^2^+3.0996P] where P=(Fo^2^+2Fc^2^)/3'
_refine_ls_weighting_scheme calc
_refine_ls_wR_factor_gt 0.0694
_refine_ls_wR_factor_ref 0.0703
_reflns_Friedel_coverage 0.000
_reflns_number_gt 5951
_reflns_number_total 6332
_reflns_threshold_expression 'I > 2\s(I)'
_cod_data_source_file c5dt01922b3.cif
_cod_data_source_block Compound5
_cod_depositor_comments
;
The following automatic conversions were performed:

'_chemical_melting_point' value '512-514' was changed to '513.0(10)'
- the average value was taken and precision was estimated.

Automatic conversion script
Id: cif_fix_values 3271 2015-04-21 07:52:19Z andrius 

 Adding full bibliography for 7036454--7036457.cif.
;
_cod_database_code 7036457
_shelx_shelxl_version_number 2014/7
_shelx_space_group_comment
; 
The symmetry employed for this shelxl refinement is uniquely defined 
by the following loop, which should always be used as a source of 
symmetry information in preference to the above space-group names. 
They are only intended as comments. 
;
_shelx_estimated_absorpt_t_min 0.708
_shelx_estimated_absorpt_t_max 0.760

loop_
_space_group_symop_operation_xyz
'x, y, z'
'-x+1/2, y+1/2, -z+1/2'
'-x, -y, -z'
'x-1/2, -y-1/2, z-1/2'

loop_
_atom_site_label
_atom_site_type_symbol
_atom_site_fract_x
_atom_site_fract_y
_atom_site_fract_z
_atom_site_U_iso_or_equiv
_atom_site_adp_type
_atom_site_occupancy
_atom_site_site_symmetry_order
_atom_site_calc_flag
_atom_site_refinement_flags_posn
_atom_site_refinement_flags_adp
Ga1 Ga 0.77744(2) 0.19991(2) 0.50079(2) 0.01121(6) Uani 1 1 d . .
H1 H 0.8314(14) 0.1228(11) 0.4957(11) 0.013 Uiso 1 1 d . U
S1 S 0.63713(3) 0.16987(3) 0.32569(3) 0.01720(10) Uani 1 1 d . .
O1 O 0.66876(9) 0.21733(7) 0.40721(7) 0.0176(3) Uani 1 1 d . .
O2 O 0.53398(10) 0.14048(8) 0.31831(8) 0.0264(3) Uani 1 1 d . .
O3 O 0.71383(11) 0.11075(8) 0.31656(8) 0.0268(3) Uani 1 1 d . .
N1 N 0.85240(10) 0.30152(8) 0.51228(8) 0.0126(3) Uani 1 1 d . .
N2 N 0.71335(10) 0.21381(8) 0.59534(8) 0.0123(3) Uani 1 1 d . .
C1 C 0.96363(14) 0.40080(11) 0.60204(11) 0.0201(4) Uani 1 1 d . .
H1A H 0.9867 0.4115 0.6621 0.030 Uiso 1 1 calc R U
H1B H 0.9352 0.4513 0.5736 0.030 Uiso 1 1 calc R U
H1C H 1.0221 0.3824 0.5792 0.030 Uiso 1 1 calc R U
C2 C 0.88214(12) 0.33527(10) 0.58855(10) 0.0134(3) Uani 1 1 d . .
C3 C 0.84102(13) 0.31307(10) 0.65726(10) 0.0144(3) Uani 1 1 d . .
H3 H 0.8741 0.3361 0.7095 0.017 Uiso 1 1 calc R U
C4 C 0.75751(12) 0.26128(10) 0.65920(10) 0.0129(3) Uani 1 1 d . .
C5 C 0.71914(14) 0.25974(11) 0.73960(10) 0.0187(4) Uani 1 1 d . .
H5A H 0.7161 0.3159 0.7604 0.028 Uiso 1 1 calc R U
H5B H 0.7661 0.2270 0.7815 0.028 Uiso 1 1 calc R U
H5C H 0.6503 0.2353 0.7291 0.028 Uiso 1 1 calc R U
C6 C 0.87410(13) 0.34351(10) 0.44011(10) 0.0144(3) Uani 1 1 d . .
C7 C 0.81712(13) 0.41448(10) 0.41109(10) 0.0166(3) Uani 1 1 d . .
C8 C 0.83610(15) 0.45333(11) 0.34006(11) 0.0218(4) Uani 1 1 d . .
H8 H 0.7983 0.5012 0.3195 0.026 Uiso 1 1 calc R U
C9 C 0.90901(15) 0.42334(12) 0.29899(11) 0.0245(4) Uani 1 1 d . .
H9 H 0.9212 0.4507 0.2507 0.029 Uiso 1 1 calc R U
C10 C 0.96409(15) 0.35369(12) 0.32804(11) 0.0223(4) Uani 1 1 d . .
H10 H 1.0139 0.3336 0.2993 0.027 Uiso 1 1 calc R U
C11 C 0.94801(13) 0.31198(11) 0.39914(11) 0.0168(3) Uani 1 1 d . .
C12 C 0.73579(14) 0.44977(11) 0.45411(11) 0.0208(4) Uani 1 1 d . .
H12 H 0.7376 0.4177 0.5065 0.025 Uiso 1 1 calc R U
C13 C 0.62815(15) 0.44106(12) 0.39839(13) 0.0286(4) Uani 1 1 d . .
H13A H 0.5768 0.4604 0.4288 0.043 Uiso 1 1 calc R U
H13B H 0.6150 0.3833 0.3831 0.043 Uiso 1 1 calc R U
H13C H 0.6237 0.4739 0.3475 0.043 Uiso 1 1 calc R U
C14 C 0.75814(16) 0.54007(12) 0.47871(13) 0.0303(4) Uani 1 1 d . .
H14A H 0.7081 0.5596 0.5104 0.045 Uiso 1 1 calc R U
H14B H 0.7528 0.5733 0.4280 0.045 Uiso 1 1 calc R U
H14C H 0.8277 0.5449 0.5134 0.045 Uiso 1 1 calc R U
C15 C 1.01047(13) 0.23534(11) 0.42892(11) 0.0196(4) Uani 1 1 d . .
H15 H 0.9916 0.2166 0.4819 0.024 Uiso 1 1 calc R U
C16 C 0.98411(15) 0.16597(12) 0.36455(13) 0.0269(4) Uani 1 1 d . .
H16A H 1.0226 0.1165 0.3862 0.040 Uiso 1 1 calc R U
H16B H 1.0027 0.1826 0.3121 0.040 Uiso 1 1 calc R U
H16C H 0.9102 0.1545 0.3542 0.040 Uiso 1 1 calc R U
C17 C 1.12650(14) 0.25305(13) 0.44830(13) 0.0274(4) Uani 1 1 d . .
H17A H 1.1644 0.2022 0.4658 0.041 Uiso 1 1 calc R U
H17B H 1.1429 0.2937 0.4934 0.041 Uiso 1 1 calc R U
H17C H 1.1463 0.2746 0.3980 0.041 Uiso 1 1 calc R U
C18 C 0.62529(13) 0.16237(10) 0.59743(10) 0.0146(3) Uani 1 1 d . .
C19 C 0.64042(14) 0.08466(11) 0.63506(11) 0.0185(4) Uani 1 1 d . .
C20 C 0.55530(15) 0.03287(12) 0.62778(12) 0.0252(4) Uani 1 1 d . .
H20 H 0.5637 -0.0199 0.6530 0.030 Uiso 1 1 calc R U
C21 C 0.45936(15) 0.05722(13) 0.58460(12) 0.0286(4) Uani 1 1 d . .
H21 H 0.4027 0.0207 0.5789 0.034 Uiso 1 1 calc R U
C22 C 0.44548(14) 0.13473(13) 0.54949(12) 0.0253(4) Uani 1 1 d . .
H22 H 0.3787 0.1512 0.5209 0.030 Uiso 1 1 calc R U
C23 C 0.52743(13) 0.18915(11) 0.55516(11) 0.0187(4) Uani 1 1 d . .
C24 C 0.74465(15) 0.05494(11) 0.68347(12) 0.0232(4) Uani 1 1 d . .
H24 H 0.7953 0.1004 0.6843 0.028 Uiso 1 1 calc R U
C25 C 0.74224(18) 0.03359(13) 0.77467(13) 0.0335(5) Uani 1 1 d . .
H25A H 0.8116 0.0186 0.8050 0.050 Uiso 1 1 calc R U
H25B H 0.6955 -0.0127 0.7755 0.050 Uiso 1 1 calc R U
H25C H 0.7181 0.0812 0.8016 0.050 Uiso 1 1 calc R U
C26 C 0.78150(19) -0.01922(13) 0.64048(14) 0.0383(5) Uani 1 1 d . .
H26A H 0.8487 -0.0371 0.6727 0.057 Uiso 1 1 calc R U
H26B H 0.7876 -0.0039 0.5838 0.057 Uiso 1 1 calc R U
H26C H 0.7318 -0.0641 0.6374 0.057 Uiso 1 1 calc R U
C27 C 0.51109(14) 0.27575(12) 0.52037(12) 0.0234(4) Uani 1 1 d . .
H27 H 0.5766 0.2937 0.5053 0.028 Uiso 1 1 calc R U
C28 C 0.48946(19) 0.33462(15) 0.58721(15) 0.0425(6) Uani 1 1 d . .
H28A H 0.4794 0.3902 0.5639 0.064 Uiso 1 1 calc R U
H28B H 0.5478 0.3344 0.6353 0.064 Uiso 1 1 calc R U
H28C H 0.4272 0.3170 0.6053 0.064 Uiso 1 1 calc R U
C29 C 0.42567(15) 0.28147(14) 0.44107(13) 0.0313(5) Uani 1 1 d . .
H29A H 0.4260 0.3364 0.4166 0.047 Uiso 1 1 calc R U
H29B H 0.3589 0.2714 0.4554 0.047 Uiso 1 1 calc R U
H29C H 0.4375 0.2403 0.4005 0.047 Uiso 1 1 calc R U
C30 C 0.63469(14) 0.24786(11) 0.25043(10) 0.0175(4) Uani 1 1 d . .
C31 C 0.54935(14) 0.29853(11) 0.22959(11) 0.0219(4) Uani 1 1 d . .
H31 H 0.4911 0.2896 0.2533 0.026 Uiso 1 1 calc R U
C32 C 0.54992(15) 0.36251(12) 0.17366(12) 0.0254(4) Uani 1 1 d . .
H32 H 0.4912 0.3969 0.1587 0.031 Uiso 1 1 calc R U
C33 C 0.63484(16) 0.37703(12) 0.13924(11) 0.0263(4) Uani 1 1 d . .
C34 C 0.71886(16) 0.32508(14) 0.16071(12) 0.0304(5) Uani 1 1 d . .
H34 H 0.7772 0.3340 0.1371 0.036 Uiso 1 1 calc R U
C35 C 0.71959(15) 0.26048(13) 0.21582(11) 0.0255(4) Uani 1 1 d . .
H35 H 0.7776 0.2253 0.2297 0.031 Uiso 1 1 calc R U
C36 C 0.6366(2) 0.44901(14) 0.08131(13) 0.0387(5) Uani 1 1 d . .
H36A H 0.6725 0.4333 0.0372 0.058 Uiso 1 1 calc R U
H36B H 0.6726 0.4952 0.1132 0.058 Uiso 1 1 calc R U
H36C H 0.5659 0.4653 0.0559 0.058 Uiso 1 1 calc R U

loop_
_atom_site_aniso_label
_atom_site_aniso_U_11
_atom_site_aniso_U_22
_atom_site_aniso_U_33
_atom_site_aniso_U_23
_atom_site_aniso_U_13
_atom_site_aniso_U_12
Ga1 0.01218(10) 0.01052(10) 0.01119(10) -0.00009(6) 0.00306(7) -0.00036(7)
S1 0.0217(2) 0.0152(2) 0.0126(2) 0.00034(16) -0.00102(16) -0.00479(17)
O1 0.0187(6) 0.0187(6) 0.0137(6) -0.0011(5) -0.0005(5) -0.0001(5)
O2 0.0268(7) 0.0259(7) 0.0225(7) 0.0072(5) -0.0034(5) -0.0137(6)
O3 0.0378(8) 0.0210(7) 0.0189(6) -0.0017(5) 0.0002(6) 0.0041(6)
N1 0.0113(7) 0.0130(7) 0.0135(7) 0.0009(5) 0.0029(5) -0.0009(5)
N2 0.0122(7) 0.0121(7) 0.0133(7) 0.0000(5) 0.0047(5) -0.0017(5)
C1 0.0196(9) 0.0220(9) 0.0174(8) -0.0003(7) 0.0013(7) -0.0084(7)
C2 0.0109(8) 0.0125(8) 0.0158(8) 0.0003(6) 0.0003(6) 0.0012(6)
C3 0.0155(8) 0.0142(8) 0.0126(8) -0.0024(6) 0.0010(6) -0.0004(6)
C4 0.0141(8) 0.0121(8) 0.0125(8) 0.0009(6) 0.0026(6) 0.0038(6)
C5 0.0210(9) 0.0211(9) 0.0155(8) -0.0032(7) 0.0073(7) -0.0031(7)
C6 0.0150(8) 0.0145(8) 0.0135(8) -0.0010(6) 0.0029(6) -0.0059(7)
C7 0.0177(8) 0.0143(8) 0.0168(8) -0.0021(7) 0.0012(7) -0.0032(7)
C8 0.0290(10) 0.0148(8) 0.0195(9) 0.0017(7) 0.0003(7) -0.0037(7)
C9 0.0359(11) 0.0226(9) 0.0158(9) 0.0022(7) 0.0073(8) -0.0107(8)
C10 0.0262(10) 0.0246(10) 0.0189(9) -0.0026(7) 0.0110(7) -0.0058(8)
C11 0.0165(8) 0.0171(8) 0.0175(8) -0.0018(7) 0.0049(7) -0.0036(7)
C12 0.0222(9) 0.0177(9) 0.0220(9) 0.0013(7) 0.0035(7) 0.0038(7)
C13 0.0226(10) 0.0211(10) 0.0402(11) -0.0022(8) 0.0022(8) 0.0012(8)
C14 0.0303(11) 0.0236(10) 0.0345(11) -0.0087(9) 0.0012(9) 0.0046(8)
C15 0.0168(9) 0.0214(9) 0.0229(9) 0.0001(7) 0.0089(7) 0.0002(7)
C16 0.0240(10) 0.0227(10) 0.0352(11) -0.0049(8) 0.0089(8) 0.0033(8)
C17 0.0179(9) 0.0320(11) 0.0331(11) 0.0012(9) 0.0077(8) -0.0009(8)
C18 0.0154(8) 0.0167(8) 0.0139(8) -0.0044(6) 0.0081(6) -0.0039(7)
C19 0.0241(9) 0.0170(9) 0.0175(8) -0.0028(7) 0.0115(7) -0.0031(7)
C20 0.0348(11) 0.0203(9) 0.0249(9) -0.0036(8) 0.0163(8) -0.0096(8)
C21 0.0273(10) 0.0349(11) 0.0274(10) -0.0097(8) 0.0142(8) -0.0196(9)
C22 0.0148(9) 0.0383(11) 0.0239(9) -0.0062(8) 0.0070(7) -0.0072(8)
C23 0.0165(9) 0.0240(9) 0.0170(8) -0.0042(7) 0.0068(7) -0.0023(7)
C24 0.0280(10) 0.0164(9) 0.0278(10) 0.0055(7) 0.0120(8) 0.0030(8)
C25 0.0440(13) 0.0290(11) 0.0285(11) 0.0088(9) 0.0099(9) 0.0026(10)
C26 0.0543(14) 0.0256(11) 0.0414(12) 0.0080(9) 0.0246(11) 0.0157(10)
C27 0.0144(9) 0.0257(10) 0.0290(10) 0.0003(8) 0.0024(7) 0.0038(7)
C28 0.0451(14) 0.0367(13) 0.0407(13) -0.0080(10) -0.0019(10) 0.0200(11)
C29 0.0175(10) 0.0411(12) 0.0329(11) 0.0050(9) -0.0001(8) 0.0040(9)
C30 0.0216(9) 0.0172(9) 0.0116(8) -0.0005(6) -0.0010(7) -0.0061(7)
C31 0.0205(9) 0.0225(9) 0.0214(9) 0.0014(7) 0.0017(7) -0.0066(7)
C32 0.0288(10) 0.0213(9) 0.0229(9) 0.0023(8) -0.0019(8) -0.0032(8)
C33 0.0377(11) 0.0230(10) 0.0155(9) 0.0014(7) -0.0002(8) -0.0131(9)
C34 0.0302(11) 0.0409(12) 0.0215(10) 0.0046(9) 0.0089(8) -0.0097(9)
C35 0.0247(10) 0.0337(11) 0.0179(9) 0.0029(8) 0.0044(7) 0.0002(8)
C36 0.0572(15) 0.0302(11) 0.0270(11) 0.0087(9) 0.0050(10) -0.0141(11)

loop_
_atom_type_symbol
_atom_type_description
_atom_type_scat_dispersion_real
_atom_type_scat_dispersion_imag
_atom_type_scat_source
C C 0.0033 0.0016 'International Tables Vol C Tables 4.2.6.8 and 6.1.1.4'
H H 0.0000 0.0000 'International Tables Vol C Tables 4.2.6.8 and 6.1.1.4'
N N 0.0061 0.0033 'International Tables Vol C Tables 4.2.6.8 and 6.1.1.4'
O O 0.0106 0.0060 'International Tables Vol C Tables 4.2.6.8 and 6.1.1.4'
S S 0.1246 0.1234 'International Tables Vol C Tables 4.2.6.8 and 6.1.1.4'
Ga Ga 0.2307 1.6083 'International Tables Vol C Tables 4.2.6.8 and 6.1.1.4'

loop_
_geom_angle_atom_site_label_1
_geom_angle_atom_site_label_2
_geom_angle_atom_site_label_3
_geom_angle
H1 Ga1 O1 112.6(7)
H1 Ga1 N1 119.7(7)
O1 Ga1 N1 103.96(6)
H1 Ga1 N2 117.0(7)
O1 Ga1 N2 103.74(6)
N1 Ga1 N2 97.47(6)
O3 S1 O2 117.19(9)
O3 S1 O1 111.31(7)
O2 S1 O1 108.87(8)
O3 S1 C30 108.55(8)
O2 S1 C30 107.92(8)
O1 S1 C30 101.84(7)
S1 O1 Ga1 130.83(8)
C2 N1 C6 119.58(13)
C2 N1 Ga1 119.16(11)
C6 N1 Ga1 121.23(10)
C4 N2 C18 122.80(13)
C4 N2 Ga1 119.95(11)
C18 N2 Ga1 116.73(10)
N1 C2 C3 123.49(15)
N1 C2 C1 119.11(14)
C3 C2 C1 117.39(15)
C2 C3 C4 128.53(15)
N2 C4 C3 123.45(15)
N2 C4 C5 119.91(15)
C3 C4 C5 116.62(14)
C11 C6 C7 121.50(15)
C11 C6 N1 120.04(15)
C7 C6 N1 118.43(15)
C8 C7 C6 118.25(16)
C8 C7 C12 119.16(16)
C6 C7 C12 122.59(15)
C9 C8 C7 121.09(17)
C10 C9 C8 120.02(16)
C9 C10 C11 121.33(17)
C6 C11 C10 117.81(16)
C6 C11 C15 122.65(15)
C10 C11 C15 119.55(16)
C7 C12 C13 110.93(15)
C7 C12 C14 111.40(16)
C13 C12 C14 110.39(15)
C11 C15 C16 110.89(15)
C11 C15 C17 111.61(15)
C16 C15 C17 110.61(15)
C19 C18 C23 121.73(16)
C19 C18 N2 119.48(15)
C23 C18 N2 118.56(15)
C20 C19 C18 118.04(17)
C20 C19 C24 118.97(16)
C18 C19 C24 122.98(16)
C21 C20 C19 121.01(18)
C20 C21 C22 120.13(17)
C21 C22 C23 121.37(18)
C22 C23 C18 117.68(17)
C22 C23 C27 121.27(17)
C18 C23 C27 121.00(16)
C19 C24 C26 111.03(17)
C19 C24 C25 111.71(16)
C26 C24 C25 110.00(16)
C23 C27 C28 110.43(17)
C23 C27 C29 113.18(16)
C28 C27 C29 110.33(16)
C35 C30 C31 120.62(17)
C35 C30 S1 119.86(14)
C31 C30 S1 119.45(14)
C30 C31 C32 119.28(18)
C33 C32 C31 121.05(19)
C34 C33 C32 118.46(17)
C34 C33 C36 120.82(19)
C32 C33 C36 120.7(2)
C35 C34 C33 121.44(18)
C30 C35 C34 119.14(19)

loop_
_geom_bond_atom_site_label_1
_geom_bond_atom_site_label_2
_geom_bond_distance
Ga1 H1 1.458(18)
Ga1 O1 1.8881(12)
Ga1 N1 1.9214(13)
Ga1 N2 1.9327(13)
S1 O3 1.4347(14)
S1 O2 1.4347(13)
S1 O1 1.5203(12)
S1 C30 1.7645(17)
N1 C2 1.343(2)
N1 C6 1.446(2)
N2 C4 1.331(2)
N2 C18 1.447(2)
C1 C2 1.504(2)
C2 C3 1.399(2)
C3 C4 1.401(2)
C4 C5 1.509(2)
C6 C11 1.401(2)
C6 C7 1.408(2)
C7 C8 1.393(2)
C7 C12 1.525(2)
C8 C9 1.383(3)
C9 C10 1.379(3)
C10 C11 1.402(2)
C11 C15 1.521(2)
C12 C13 1.531(3)
C12 C14 1.537(3)
C15 C16 1.533(3)
C15 C17 1.536(2)
C18 C19 1.403(2)
C18 C23 1.407(2)
C19 C20 1.397(3)
C19 C24 1.522(3)
C20 C21 1.378(3)
C21 C22 1.383(3)
C22 C23 1.393(3)
C23 C27 1.519(3)
C24 C26 1.531(3)
C24 C25 1.538(3)
C27 C28 1.527(3)
C27 C29 1.533(3)
C30 C35 1.384(3)
C30 C31 1.386(3)
C31 C32 1.388(3)
C32 C33 1.387(3)
C33 C34 1.386(3)
C33 C36 1.511(3)
C34 C35 1.384(3)

loop_
_geom_torsion_atom_site_label_1
_geom_torsion_atom_site_label_2
_geom_torsion_atom_site_label_3
_geom_torsion_atom_site_label_4
_geom_torsion
O3 S1 O1 Ga1 -10.52(13)
O2 S1 O1 Ga1 120.15(10)
C30 S1 O1 Ga1 -126.03(10)
H1 Ga1 O1 S1 -7.4(8)
N1 Ga1 O1 S1 123.63(10)
N2 Ga1 O1 S1 -134.91(10)
C6 N1 C2 C3 161.23(15)
Ga1 N1 C2 C3 -16.6(2)
C6 N1 C2 C1 -18.5(2)
Ga1 N1 C2 C1 163.62(12)
N1 C2 C3 C4 -7.6(3)
C1 C2 C3 C4 172.17(16)
C18 N2 C4 C3 -178.21(15)
Ga1 N2 C4 C3 10.3(2)
C18 N2 C4 C5 3.0(2)
Ga1 N2 C4 C5 -168.44(12)
C2 C3 C4 N2 11.2(3)
C2 C3 C4 C5 -169.97(16)
C2 N1 C6 C11 109.38(18)
Ga1 N1 C6 C11 -72.80(18)
C2 N1 C6 C7 -72.6(2)
Ga1 N1 C6 C7 105.18(15)
C11 C6 C7 C8 -0.2(2)
N1 C6 C7 C8 -178.10(15)
C11 C6 C7 C12 179.60(16)
N1 C6 C7 C12 1.6(2)
C6 C7 C8 C9 -0.1(3)
C12 C7 C8 C9 -179.88(16)
C7 C8 C9 C10 0.2(3)
C8 C9 C10 C11 -0.1(3)
C7 C6 C11 C10 0.3(2)
N1 C6 C11 C10 178.21(15)
C7 C6 C11 C15 -179.83(15)
N1 C6 C11 C15 -1.9(2)
C9 C10 C11 C6 -0.2(3)
C9 C10 C11 C15 179.95(17)
C8 C7 C12 C13 67.4(2)
C6 C7 C12 C13 -112.38(18)
C8 C7 C12 C14 -56.0(2)
C6 C7 C12 C14 124.22(18)
C6 C11 C15 C16 114.43(18)
C10 C11 C15 C16 -65.7(2)
C6 C11 C15 C17 -121.76(18)
C10 C11 C15 C17 58.1(2)
C4 N2 C18 C19 -83.4(2)
Ga1 N2 C18 C19 88.31(16)
C4 N2 C18 C23 101.95(19)
Ga1 N2 C18 C23 -86.32(16)
C23 C18 C19 C20 1.6(2)
N2 C18 C19 C20 -172.90(15)
C23 C18 C19 C24 -178.07(16)
N2 C18 C19 C24 7.5(2)
C18 C19 C20 C21 0.3(3)
C24 C19 C20 C21 179.92(17)
C19 C20 C21 C22 -1.7(3)
C20 C21 C22 C23 1.3(3)
C21 C22 C23 C18 0.4(3)
C21 C22 C23 C27 -176.89(17)
C19 C18 C23 C22 -1.9(2)
N2 C18 C23 C22 172.60(15)
C19 C18 C23 C27 175.43(15)
N2 C18 C23 C27 -10.1(2)
C20 C19 C24 C26 64.2(2)
C18 C19 C24 C26 -116.20(19)
C20 C19 C24 C25 -59.0(2)
C18 C19 C24 C25 120.61(18)
C22 C23 C27 C28 90.1(2)
C18 C23 C27 C28 -87.2(2)
C22 C23 C27 C29 -34.2(2)
C18 C23 C27 C29 148.56(17)
O3 S1 C30 C35 -21.84(17)
O2 S1 C30 C35 -149.79(15)
O1 S1 C30 C35 95.68(15)
O3 S1 C30 C31 161.28(14)
O2 S1 C30 C31 33.32(16)
O1 S1 C30 C31 -81.20(15)
C35 C30 C31 C32 -0.2(3)
S1 C30 C31 C32 176.65(14)
C30 C31 C32 C33 -0.8(3)
C31 C32 C33 C34 1.2(3)
C31 C32 C33 C36 -177.35(18)
C32 C33 C34 C35 -0.7(3)
C36 C33 C34 C35 177.89(19)
C31 C30 C35 C34 0.7(3)
S1 C30 C35 C34 -176.10(15)
C33 C34 C35 C30 -0.3(3)
